data_4309720
loop_
_publ_author_name
'Jos\'e Ruiz'
'Natalia Cutillas'
'Consuelo Vicente'
'Mar\'ia Dolores Villa'
'Gregorio L\'opez'
'Julia Lorenzo'
'Francesc X. Avil\'es'
'Virtudes Moreno'
'Delia Bautista'

_publ_section_title
;
New Palladium(II) and Platinum(II) Complexes with the Model Nucleobase
1-Methylcytosine: Antitumor Activity and Interactions with DNA
;
_journal_name_full 'Inorganic Chemistry'
_journal_page_first 7365
_journal_page_last 7376
_journal_paper_doi 10.1021/ic0502372
_journal_volume 44
_journal_year 2005
_chemical_formula_sum 'C25 H20 F10 N6 O3 Pd'
_chemical_formula_weight 748.87
_chemical_name_systematic
; 
 ? 
;
_space_group_IT_number 2
_symmetry_cell_setting triclinic
_symmetry_space_group_name_Hall '-P 1'
_symmetry_space_group_name_H-M 'P -1'
_atom_sites_solution_hydrogens geom
_atom_sites_solution_primary Patterson
_atom_sites_solution_secondary difmap
_audit_creation_method SHELXL-97
_cell_angle_alpha 96.245(2)
_cell_angle_beta 96.146(2)
_cell_angle_gamma 104.737(2)
_cell_formula_units_Z 4
_cell_length_a 9.7297(11)
_cell_length_b 16.7595(19)
_cell_length_c 18.023(2)
_cell_measurement_reflns_used 9451
_cell_measurement_temperature 100(2)
_cell_measurement_theta_max 28.13
_cell_measurement_theta_min 2.21
_cell_volume 2797.5(5)
_computing_cell_refinement 'BRUKER SAINT'
_computing_data_collection 'BRUKER SMART'
_computing_data_reduction 'BRUKER SAINT'
_computing_molecular_graphics 'BRUKER SHELXTL'
_computing_publication_material 'BRUKER SHELXTL'
_computing_structure_refinement 'SHELXL-97 (Sheldrick, 1997)'
_computing_structure_solution 'SHELXS-97 (Sheldrick, 1990)'
_diffrn_ambient_temperature 100(2)
_diffrn_detector_area_resol_mean 8.26
_diffrn_measured_fraction_theta_full 0.993
_diffrn_measured_fraction_theta_max 0.914
_diffrn_measurement_device_type 'Bruker SMART APEX'
_diffrn_measurement_method \scan
_diffrn_radiation_monochromator graphite
_diffrn_radiation_source 'fine-focus sealed tube'
_diffrn_radiation_type MoK\a
_diffrn_radiation_wavelength 0.71073
_diffrn_reflns_av_R_equivalents 0.0217
_diffrn_reflns_av_sigmaI/netI 0.0267
_diffrn_reflns_limit_h_max 12
_diffrn_reflns_limit_h_min -12
_diffrn_reflns_limit_k_max 21
_diffrn_reflns_limit_k_min -22
_diffrn_reflns_limit_l_max 23
_diffrn_reflns_limit_l_min -23
_diffrn_reflns_number 32634
_diffrn_reflns_theta_full 26.00
_diffrn_reflns_theta_max 28.14
_diffrn_reflns_theta_min 1.27
_exptl_absorpt_coefficient_mu 0.771
_exptl_absorpt_correction_T_max 0.8932
_exptl_absorpt_correction_T_min 0.8427
_exptl_absorpt_correction_type multi-scan
_exptl_absorpt_process_details SADABS
_exptl_crystal_colour colourless
_exptl_crystal_density_diffrn 1.778
_exptl_crystal_density_method 'not measured'
_exptl_crystal_description block
_exptl_crystal_F_000 1488
_exptl_crystal_size_max 0.23
_exptl_crystal_size_mid 0.15
_exptl_crystal_size_min 0.11
_refine_diff_density_max 0.782
_refine_diff_density_min -0.796
_refine_diff_density_rms 0.081
_refine_ls_extinction_method none
_refine_ls_goodness_of_fit_ref 1.101
_refine_ls_hydrogen_treatment 'NH free, rigid methyls except acetone methyls, others riding'
_refine_ls_matrix_type full
_refine_ls_number_parameters 832
_refine_ls_number_reflns 12514
_refine_ls_number_restraints 6
_refine_ls_restrained_S_all 1.103
_refine_ls_R_factor_all 0.0356
_refine_ls_R_factor_gt 0.0330
_refine_ls_shift/su_max 0.002
_refine_ls_shift/su_mean 0.000
_refine_ls_structure_factor_coef Fsqd
_refine_ls_weighting_details 'calc w=1/[\s^2^(Fo^2^)+(0.0280P)^2^+3.7853P] where P=(Fo^2^+2Fc^2^)/3'
_refine_ls_weighting_scheme calc
_refine_ls_wR_factor_gt 0.0744
_refine_ls_wR_factor_ref 0.0758
_reflns_number_gt 11874
_reflns_number_total 12514
_reflns_threshold_expression >2sigma(I)
_cod_data_source_file ic0502372si20050728_061055_3.cif
_cod_data_source_block 8
_cod_database_code 4309720

loop_
_symmetry_equiv_pos_as_xyz
'x, y, z'
'-x, -y, -z'

loop_
_atom_site_label
_atom_site_type_symbol
_atom_site_fract_x
_atom_site_fract_y
_atom_site_fract_z
_atom_site_U_iso_or_equiv
_atom_site_adp_type
_atom_site_occupancy
_atom_site_symmetry_multiplicity
_atom_site_calc_flag
_atom_site_refinement_flags
_atom_site_disorder_assembly
_atom_site_disorder_group
Pd1 Pd 0.681587(17) -0.006333(10) 0.803313(9) 0.01143(5) Uani 1 1 d . . .
Pd2 Pd 0.877647(17) 0.560952(10) 0.694031(9) 0.01230(5) Uani 1 1 d . . .
N1 N 0.76051(19) -0.02658(11) 0.91188(10) 0.0129(4) Uani 1 1 d . . .
N2 N 0.6464(2) 0.06137(12) 0.97212(12) 0.0164(4) Uani 1 1 d . . .
H0A H 0.616(3) 0.0684(17) 0.9317(17) 0.018(7) Uiso 1 1 d . . .
H0B H 0.621(3) 0.0783(19) 1.0100(18) 0.026(8) Uiso 1 1 d . . .
N3 N 0.8792(2) -0.10665(12) 0.98260(11) 0.0176(4) Uani 1 1 d . . .
N4 N 0.54832(19) -0.12956(11) 0.78697(10) 0.0123(3) Uani 1 1 d . . .
N5 N 0.6698(2) -0.17237(13) 0.69394(11) 0.0167(4) Uani 1 1 d . . .
H50A H 0.693(3) -0.2115(19) 0.6683(17) 0.024(7) Uiso 1 1 d . . .
H50B H 0.720(3) -0.1251(19) 0.6976(16) 0.021(7) Uiso 1 1 d . . .
N6 N 0.3641(2) -0.22800(12) 0.82944(11) 0.0162(4) Uani 1 1 d . . .
N7 N 1.0089(2) 0.68224(11) 0.69119(10) 0.0132(4) Uani 1 1 d . . .
N8 N 0.8879(2) 0.73570(14) 0.77846(12) 0.0190(4) Uani 1 1 d . . .
H80A H 0.878(3) 0.777(2) 0.8039(17) 0.025(8) Uiso 1 1 d . . .
H80B H 0.839(3) 0.692(2) 0.7782(16) 0.020(8) Uiso 1 1 d . . .
N9 N 1.1909(2) 0.77357(12) 0.64006(11) 0.0186(4) Uani 1 1 d . . .
N10 N 0.7744(2) 0.55938(11) 0.58414(10) 0.0142(4) Uani 1 1 d . . .
N11 N 0.8684(2) 0.45383(13) 0.53862(12) 0.0186(4) Uani 1 1 d . . .
H11A H 0.881(3) 0.4228(18) 0.5025(17) 0.021(7) Uiso 1 1 d . . .
H11B H 0.910(3) 0.4558(17) 0.5803(17) 0.019(7) Uiso 1 1 d . . .
N12 N 0.6277(2) 0.61285(13) 0.50053(11) 0.0223(4) Uani 1 1 d . . .
O1 O 0.87302(17) -0.11477(10) 0.85563(9) 0.0177(3) Uani 1 1 d . . .
O2 O 0.42690(17) -0.09167(10) 0.87982(9) 0.0169(3) Uani 1 1 d . . .
O3 O 1.13199(19) 0.63363(10) 0.60430(9) 0.0205(3) Uani 1 1 d . . .
O4 O 0.68216(19) 0.66599(10) 0.62440(9) 0.0213(4) Uani 1 1 d . . .
C1 C 0.8386(2) -0.08399(13) 0.91357(12) 0.0141(4) Uani 1 1 d . . .
C2 C 0.8400(3) -0.07383(16) 1.04693(13) 0.0220(5) Uani 1 1 d . . .
H2 H 0.8671 -0.0914 1.0933 0.026 Uiso 1 1 calc R . .
C3 C 0.7641(3) -0.01729(15) 1.04649(13) 0.0190(5) Uani 1 1 d . . .
H3 H 0.7392 0.0063 1.0918 0.023 Uiso 1 1 calc R . .
C4 C 0.7224(2) 0.00597(13) 0.97562(12) 0.0139(4) Uani 1 1 d . . .
C5 C 0.9564(3) -0.17147(16) 0.98313(14) 0.0239(5) Uani 1 1 d . . .
H5A H 0.9895 -0.1764 1.0353 0.029 Uiso 1 1 calc R . .
H5B H 1.0392 -0.1564 0.9560 0.029 Uiso 1 1 calc R . .
H5C H 0.8920 -0.2249 0.9585 0.029 Uiso 1 1 calc R . .
C6 C 0.4464(2) -0.14656(13) 0.83439(12) 0.0137(4) Uani 1 1 d . . .
C7 C 0.3904(3) -0.29065(14) 0.78325(13) 0.0197(5) Uani 1 1 d . . .
H7 H 0.3353 -0.3463 0.7829 0.024 Uiso 1 1 calc R . .
C8 C 0.4926(3) -0.27541(14) 0.73804(13) 0.0183(5) Uani 1 1 d . . .
H8 H 0.5110 -0.3193 0.7060 0.022 Uiso 1 1 calc R . .
C9 C 0.5722(2) -0.19112(13) 0.74001(12) 0.0133(4) Uani 1 1 d . . .
C10 C 0.2550(3) -0.24471(15) 0.88023(14) 0.0215(5) Uani 1 1 d . . .
H10A H 0.1895 -0.3003 0.8636 0.026 Uiso 1 1 calc R . .
H10B H 0.2008 -0.2028 0.8793 0.026 Uiso 1 1 calc R . .
H10C H 0.3020 -0.2422 0.9316 0.026 Uiso 1 1 calc R . .
C11 C 0.9872(2) 0.74848(14) 0.73317(12) 0.0157(4) Uani 1 1 d . . .
C12 C 1.0700(3) 0.83116(14) 0.72981(13) 0.0202(5) Uani 1 1 d . . .
H12 H 1.0555 0.8779 0.7596 0.024 Uiso 1 1 calc R . .
C13 C 1.1694(3) 0.84033(15) 0.68290(14) 0.0216(5) Uani 1 1 d . . .
H13 H 1.2262 0.8947 0.6795 0.026 Uiso 1 1 calc R . .
C14 C 1.1102(2) 0.69285(14) 0.64324(12) 0.0163(4) Uani 1 1 d . . .
C15 C 1.2958(3) 0.78444(16) 0.58693(15) 0.0257(5) Uani 1 1 d . . .
H15A H 1.3511 0.8430 0.5935 0.031 Uiso 1 1 calc R . .
H15B H 1.2455 0.7680 0.5353 0.031 Uiso 1 1 calc R . .
H15C H 1.3608 0.7495 0.5965 0.031 Uiso 1 1 calc R . .
C21 C 0.8168(2) 0.10748(14) 0.81417(12) 0.0159(4) Uani 1 1 d . . .
C22 C 0.9557(3) 0.11878(15) 0.79770(13) 0.0205(5) Uani 1 1 d . . .
C23 C 1.0531(3) 0.19608(17) 0.80330(15) 0.0284(6) Uani 1 1 d . . .
C24 C 1.0119(3) 0.26696(16) 0.82662(15) 0.0318(6) Uani 1 1 d . . .
C25 C 0.8753(3) 0.25924(15) 0.84380(15) 0.0281(6) Uani 1 1 d . . .
C26 C 0.7814(3) 0.18027(15) 0.83638(13) 0.0205(5) Uani 1 1 d . . .
C31 C 0.5988(2) 0.02053(13) 0.70538(13) 0.0164(4) Uani 1 1 d . . .
C32 C 0.4657(3) 0.03702(15) 0.69814(14) 0.0210(5) Uani 1 1 d . . .
C33 C 0.4081(3) 0.06427(15) 0.63531(15) 0.0262(6) Uani 1 1 d . . .
C34 C 0.4870(3) 0.07845(15) 0.57688(14) 0.0281(6) Uani 1 1 d . . .
C35 C 0.6188(3) 0.06194(15) 0.58068(14) 0.0246(5) Uani 1 1 d . . .
C36 C 0.6703(3) 0.03258(14) 0.64355(13) 0.0193(5) Uani 1 1 d . . .
C41 C 0.9819(2) 0.55344(13) 0.79399(13) 0.0157(4) Uani 1 1 d . . .
C42 C 0.9398(3) 0.57376(14) 0.86292(13) 0.0184(5) Uani 1 1 d . . .
C43 C 1.0192(3) 0.57571(15) 0.93189(13) 0.0212(5) Uani 1 1 d . . .
C44 C 1.1454(3) 0.55229(15) 0.93356(14) 0.0242(5) Uani 1 1 d . . .
C45 C 1.1898(3) 0.52811(15) 0.86639(15) 0.0223(5) Uani 1 1 d . . .
C46 C 1.1085(3) 0.52933(14) 0.79898(13) 0.0178(5) Uani 1 1 d . . .
C51 C 0.7416(2) 0.45248(14) 0.70502(12) 0.0165(4) Uani 1 1 d . . .
C52 C 0.6081(3) 0.45031(14) 0.72551(13) 0.0179(5) Uani 1 1 d . . .
C53 C 0.5084(3) 0.37779(16) 0.73342(14) 0.0221(5) Uani 1 1 d . . .
C54 C 0.5405(3) 0.30209(15) 0.71950(14) 0.0218(5) Uani 1 1 d . . .
C55 C 0.6722(3) 0.30132(14) 0.69834(13) 0.0191(5) Uani 1 1 d . . .
C56 C 0.7697(2) 0.37521(14) 0.69316(12) 0.0171(4) Uani 1 1 d . . .
C70 C 0.7906(2) 0.50650(14) 0.52584(13) 0.0163(4) Uani 1 1 d . . .
C71 C 0.7243(3) 0.50589(15) 0.45109(13) 0.0231(5) Uani 1 1 d . . .
H71 H 0.7365 0.4692 0.4098 0.028 Uiso 1 1 calc R . .
C72 C 0.6441(3) 0.55942(17) 0.44161(14) 0.0277(6) Uani 1 1 d . . .
H72 H 0.5977 0.5601 0.3926 0.033 Uiso 1 1 calc R . .
C73 C 0.6956(2) 0.61530(14) 0.57272(13) 0.0168(4) Uani 1 1 d . . .
C74 C 0.5404(3) 0.67157(19) 0.48908(16) 0.0345(7) Uani 1 1 d . . .
H74A H 0.4943 0.6612 0.4366 0.041 Uiso 1 1 calc R . .
H74B H 0.6021 0.7288 0.5004 0.041 Uiso 1 1 calc R . .
H74C H 0.4666 0.6639 0.5226 0.041 Uiso 1 1 calc R . .
F22 F 1.00412(15) 0.05216(9) 0.77573(8) 0.0252(3) Uani 1 1 d . . .
F23 F 1.18609(17) 0.20293(12) 0.78657(10) 0.0426(4) Uani 1 1 d . . .
F24 F 1.1056(2) 0.34218(10) 0.83304(11) 0.0495(5) Uani 1 1 d . . .
F25 F 0.8330(2) 0.32757(9) 0.86552(10) 0.0394(4) Uani 1 1 d . . .
F26 F 0.64626(16) 0.17687(9) 0.85160(8) 0.0263(3) Uani 1 1 d . . .
F32 F 0.38536(15) 0.02748(9) 0.75520(9) 0.0265(3) Uani 1 1 d . . .
F33 F 0.27799(18) 0.07836(10) 0.63114(10) 0.0378(4) Uani 1 1 d . . .
F34 F 0.4358(2) 0.10861(10) 0.51632(9) 0.0403(4) Uani 1 1 d . . .
F35 F 0.69738(19) 0.07575(10) 0.52344(8) 0.0344(4) Uani 1 1 d . . .
F36 F 0.80059(15) 0.01661(9) 0.64308(8) 0.0246(3) Uani 1 1 d . . .
F42 F 0.81513(15) 0.59611(9) 0.86550(8) 0.0228(3) Uani 1 1 d . . .
F43 F 0.97585(17) 0.60114(10) 0.99663(8) 0.0305(3) Uani 1 1 d . . .
F44 F 1.22563(17) 0.55412(10) 0.99959(9) 0.0335(4) Uani 1 1 d . . .
F45 F 1.31253(16) 0.50522(10) 0.86756(9) 0.0312(4) Uani 1 1 d . . .
F46 F 1.16103(15) 0.50814(9) 0.73517(8) 0.0232(3) Uani 1 1 d . . .
F52 F 0.56810(15) 0.52216(8) 0.73771(8) 0.0244(3) Uani 1 1 d . . .
F53 F 0.37875(16) 0.37903(10) 0.75245(10) 0.0333(4) Uani 1 1 d . . .
F54 F 0.44396(17) 0.23108(9) 0.72530(10) 0.0327(4) Uani 1 1 d . . .
F55 F 0.70409(16) 0.22815(8) 0.68325(9) 0.0256(3) Uani 1 1 d . . .
F56 F 0.89946(15) 0.36978(8) 0.67485(8) 0.0215(3) Uani 1 1 d . . .
C101 C 0.5783(4) 0.7033(2) -0.0002(2) 0.0430(7) Uiso 1 1 d . . .
O01 O 0.5997(5) 0.7419(3) -0.0545(3) 0.0524(7) Uiso 0.586(6) 1 d P A 1
C02 C 0.6038(8) 0.6137(5) -0.0091(4) 0.0524(7) Uiso 0.586(6) 1 d P A 1
H02A H 0.6276 0.6004 -0.0596 0.063 Uiso 0.586(6) 1 calc PR A 1
H02B H 0.5164 0.5725 -0.0019 0.063 Uiso 0.586(6) 1 calc PR A 1
H02C H 0.6831 0.6125 0.0288 0.063 Uiso 0.586(6) 1 calc PR A 1
C03 C 0.5424(8) 0.7319(5) 0.0687(4) 0.0524(7) Uiso 0.586(6) 1 d P A 1
H03A H 0.5285 0.7877 0.0673 0.063 Uiso 0.586(6) 1 calc PR A 1
H03B H 0.6199 0.7344 0.1091 0.063 Uiso 0.586(6) 1 calc PR A 1
H03C H 0.4534 0.6938 0.0782 0.063 Uiso 0.586(6) 1 calc PR A 1
O01' O 0.5729(7) 0.7657(4) -0.0254(4) 0.0524(7) Uiso 0.414(6) 1 d P A 2
C02' C 0.5944(12) 0.6277(7) -0.0328(6) 0.0524(7) Uiso 0.414(6) 1 d P A 2
H02D H 0.6125 0.6316 -0.0850 0.063 Uiso 0.414(6) 1 calc PR A 2
H02E H 0.5066 0.5835 -0.0324 0.063 Uiso 0.414(6) 1 calc PR A 2
H02F H 0.6755 0.6149 -0.0041 0.063 Uiso 0.414(6) 1 calc PR A 2
C03' C 0.5472(11) 0.7024(7) 0.0878(6) 0.0524(7) Uiso 0.414(6) 1 d P A 2
H03D H 0.5361 0.7567 0.1079 0.063 Uiso 0.414(6) 1 calc PR A 2
H03E H 0.6280 0.6909 0.1181 0.063 Uiso 0.414(6) 1 calc PR A 2
H03F H 0.4591 0.6589 0.0897 0.063 Uiso 0.414(6) 1 calc PR A 2
O07 O 0.0762(7) 0.2524(5) 0.4803(4) 0.059(2) Uiso 0.497(12) 1 d PD B 1
C04 C 0.0554(10) 0.2118(5) 0.6040(4) 0.0391(19) Uiso 0.497(12) 1 d PD B 1
H04A H 0.0745 0.2718 0.6204 0.047 Uiso 0.497(12) 1 calc PR B 1
H04B H 0.1272 0.1904 0.6319 0.047 Uiso 0.497(12) 1 calc PR B 1
H04C H -0.0406 0.1832 0.6140 0.047 Uiso 0.497(12) 1 calc PR B 1
C05 C 0.0633(7) 0.1962(5) 0.5188(4) 0.0307(16) Uiso 0.497(12) 1 d PD B 1
C06 C 0.0404(9) 0.1090(6) 0.4880(4) 0.0446(19) Uiso 0.497(12) 1 d PD B 1
H06A H 0.0472 0.1046 0.4340 0.053 Uiso 0.497(12) 1 calc PR B 1
H06B H -0.0550 0.0769 0.4958 0.053 Uiso 0.497(12) 1 calc PR B 1
H06C H 0.1137 0.0868 0.5137 0.053 Uiso 0.497(12) 1 calc PR B 1
O07' O 0.0494(6) 0.2807(4) 0.5011(3) 0.0448(17) Uiso 0.503(12) 1 d PD B 2
C04' C 0.0934(12) 0.2340(7) 0.6150(5) 0.057(3) Uiso 0.503(12) 1 d PD B 2
H04D H 0.0870 0.2892 0.6359 0.069 Uiso 0.503(12) 1 calc PR B 2
H04E H 0.1901 0.2287 0.6302 0.069 Uiso 0.503(12) 1 calc PR B 2
H04F H 0.0228 0.1910 0.6339 0.069 Uiso 0.503(12) 1 calc PR B 2
C05' C 0.0644(6) 0.2239(5) 0.5333(4) 0.0281(15) Uiso 0.503(12) 1 d PD B 2
C06' C 0.0697(10) 0.1450(7) 0.4888(5) 0.053(2) Uiso 0.503(12) 1 d PD B 2
H06D H 0.0476 0.1477 0.4350 0.064 Uiso 0.503(12) 1 calc PR B 2
H06E H -0.0009 0.0981 0.5030 0.064 Uiso 0.503(12) 1 calc PR B 2
H06F H 0.1659 0.1371 0.4992 0.064 Uiso 0.503(12) 1 calc PR B 2

loop_
_atom_site_aniso_label
_atom_site_aniso_U_11
_atom_site_aniso_U_22
_atom_site_aniso_U_33
_atom_site_aniso_U_23
_atom_site_aniso_U_13
_atom_site_aniso_U_12
Pd1 0.01376(8) 0.00936(8) 0.01076(8) 0.00065(6) 0.00216(6) 0.00250(6)
Pd2 0.01633(9) 0.00989(8) 0.01047(8) 0.00001(6) 0.00203(6) 0.00370(6)
N1 0.0151(9) 0.0107(8) 0.0129(9) 0.0013(7) 0.0028(7) 0.0033(7)
N2 0.0214(10) 0.0173(10) 0.0125(10) 0.0005(8) 0.0049(8) 0.0084(8)
N3 0.0221(10) 0.0175(9) 0.0153(9) 0.0016(7) 0.0010(8) 0.0100(8)
N4 0.0143(9) 0.0116(8) 0.0103(8) -0.0005(7) 0.0014(7) 0.0030(7)
N5 0.0205(10) 0.0131(9) 0.0174(10) 0.0003(8) 0.0069(8) 0.0049(8)
N6 0.0174(9) 0.0156(9) 0.0148(9) 0.0009(7) 0.0052(7) 0.0023(7)
N7 0.0182(9) 0.0108(8) 0.0117(9) 0.0012(7) 0.0035(7) 0.0055(7)
N8 0.0260(11) 0.0130(10) 0.0188(10) -0.0013(8) 0.0068(8) 0.0064(9)
N9 0.0218(10) 0.0172(9) 0.0155(9) 0.0021(7) 0.0043(8) 0.0022(8)
N10 0.0188(9) 0.0117(8) 0.0125(9) 0.0005(7) 0.0029(7) 0.0050(7)
N11 0.0266(11) 0.0204(10) 0.0113(10) -0.0010(8) 0.0028(8) 0.0119(9)
N12 0.0305(11) 0.0217(10) 0.0176(10) -0.0007(8) -0.0015(8) 0.0157(9)
O1 0.0218(8) 0.0172(8) 0.0155(8) -0.0013(6) 0.0046(6) 0.0081(7)
O2 0.0197(8) 0.0152(8) 0.0160(8) -0.0013(6) 0.0061(6) 0.0049(6)
O3 0.0277(9) 0.0185(8) 0.0172(8) -0.0008(6) 0.0069(7) 0.0097(7)
O4 0.0271(9) 0.0189(8) 0.0196(8) -0.0022(7) 0.0033(7) 0.0110(7)
C1 0.0140(10) 0.0116(10) 0.0150(10) -0.0001(8) 0.0016(8) 0.0013(8)
C2 0.0295(13) 0.0251(12) 0.0127(11) 0.0022(9) 0.0023(9) 0.0100(10)
C3 0.0240(12) 0.0221(12) 0.0116(10) -0.0006(9) 0.0037(9) 0.0082(10)
C4 0.0125(10) 0.0122(10) 0.0151(10) -0.0009(8) 0.0034(8) 0.0007(8)
C5 0.0315(14) 0.0246(12) 0.0211(12) 0.0041(10) 0.0027(10) 0.0175(11)
C6 0.0129(10) 0.0144(10) 0.0136(10) 0.0020(8) 0.0012(8) 0.0038(8)
C7 0.0246(12) 0.0116(10) 0.0212(12) -0.0003(9) 0.0060(9) 0.0017(9)
C8 0.0260(12) 0.0125(10) 0.0165(11) -0.0017(8) 0.0056(9) 0.0059(9)
C9 0.0152(10) 0.0136(10) 0.0113(10) 0.0008(8) 0.0001(8) 0.0056(8)
C10 0.0219(12) 0.0188(11) 0.0221(12) 0.0014(9) 0.0121(10) -0.0005(9)
C11 0.0198(11) 0.0158(10) 0.0128(10) 0.0004(8) 0.0001(8) 0.0084(9)
C12 0.0290(13) 0.0125(10) 0.0186(11) -0.0016(9) 0.0023(9) 0.0063(9)
C13 0.0266(13) 0.0134(11) 0.0221(12) 0.0023(9) 0.0005(10) 0.0018(9)
C14 0.0206(11) 0.0164(11) 0.0120(10) 0.0026(8) 0.0013(8) 0.0055(9)
C15 0.0271(13) 0.0261(13) 0.0237(13) 0.0065(10) 0.0097(10) 0.0028(11)
C21 0.0202(11) 0.0135(10) 0.0114(10) 0.0036(8) -0.0006(8) 0.0005(9)
C22 0.0238(12) 0.0213(12) 0.0131(11) 0.0040(9) -0.0003(9) 0.0003(10)
C23 0.0219(13) 0.0338(14) 0.0224(13) 0.0116(11) -0.0018(10) -0.0065(11)
C24 0.0358(15) 0.0205(13) 0.0264(14) 0.0098(11) -0.0107(11) -0.0116(11)
C25 0.0423(16) 0.0133(11) 0.0224(13) 0.0013(9) -0.0111(11) 0.0031(11)
C26 0.0257(12) 0.0174(11) 0.0160(11) 0.0022(9) -0.0037(9) 0.0043(10)
C31 0.0223(11) 0.0096(10) 0.0152(11) 0.0010(8) -0.0007(9) 0.0021(8)
C32 0.0225(12) 0.0168(11) 0.0209(12) -0.0014(9) 0.0001(9) 0.0033(9)
C33 0.0264(13) 0.0177(12) 0.0311(14) -0.0033(10) -0.0108(11) 0.0088(10)
C34 0.0436(16) 0.0158(11) 0.0201(12) 0.0020(9) -0.0117(11) 0.0066(11)
C35 0.0387(15) 0.0162(11) 0.0144(11) 0.0020(9) 0.0004(10) 0.0010(10)
C36 0.0246(12) 0.0138(10) 0.0172(11) -0.0005(9) 0.0003(9) 0.0032(9)
C41 0.0200(11) 0.0098(10) 0.0157(11) 0.0028(8) 0.0012(9) 0.0012(8)
C42 0.0200(11) 0.0170(11) 0.0178(11) 0.0044(9) 0.0033(9) 0.0031(9)
C43 0.0253(12) 0.0201(11) 0.0138(11) 0.0032(9) 0.0018(9) -0.0019(10)
C44 0.0269(13) 0.0205(12) 0.0194(12) 0.0068(10) -0.0060(10) -0.0019(10)
C45 0.0193(12) 0.0166(11) 0.0292(13) 0.0054(10) -0.0030(10) 0.0034(9)
C46 0.0220(12) 0.0118(10) 0.0185(11) 0.0019(8) 0.0032(9) 0.0026(9)
C51 0.0199(11) 0.0165(11) 0.0114(10) 0.0011(8) -0.0003(8) 0.0033(9)
C52 0.0228(12) 0.0169(11) 0.0141(11) -0.0001(8) 0.0021(9) 0.0066(9)
C53 0.0200(12) 0.0244(12) 0.0200(12) 0.0017(10) 0.0044(9) 0.0027(10)
C54 0.0240(12) 0.0163(11) 0.0205(12) 0.0044(9) -0.0005(9) -0.0018(9)
C55 0.0261(12) 0.0128(10) 0.0159(11) 0.0002(8) -0.0023(9) 0.0037(9)
C56 0.0202(11) 0.0171(11) 0.0125(10) 0.0010(8) -0.0002(8) 0.0041(9)
C70 0.0199(11) 0.0131(10) 0.0148(11) -0.0001(8) 0.0033(9) 0.0030(9)
C71 0.0341(14) 0.0221(12) 0.0137(11) -0.0040(9) -0.0001(10) 0.0129(11)
C72 0.0408(16) 0.0302(14) 0.0132(11) -0.0031(10) -0.0045(10) 0.0176(12)
C73 0.0189(11) 0.0141(10) 0.0168(11) 0.0006(8) 0.0021(9) 0.0042(9)
C74 0.0473(17) 0.0361(15) 0.0272(14) 0.0005(12) -0.0062(12) 0.0304(14)
F22 0.0214(7) 0.0306(8) 0.0237(7) 0.0023(6) 0.0051(6) 0.0068(6)
F23 0.0234(8) 0.0513(11) 0.0445(10) 0.0170(9) 0.0055(7) -0.0101(8)
F24 0.0499(11) 0.0228(8) 0.0561(12) 0.0144(8) -0.0137(9) -0.0207(8)
F25 0.0611(12) 0.0125(7) 0.0377(9) -0.0023(6) -0.0170(8) 0.0096(7)
F26 0.0311(8) 0.0197(7) 0.0294(8) -0.0001(6) 0.0015(6) 0.0117(6)
F32 0.0215(7) 0.0275(8) 0.0308(8) 0.0026(6) 0.0041(6) 0.0073(6)
F33 0.0335(9) 0.0352(9) 0.0442(10) -0.0013(8) -0.0133(8) 0.0188(7)
F34 0.0626(12) 0.0298(9) 0.0267(9) 0.0073(7) -0.0156(8) 0.0166(8)
F35 0.0512(10) 0.0314(9) 0.0170(7) 0.0089(6) 0.0035(7) 0.0033(8)
F36 0.0256(7) 0.0308(8) 0.0189(7) 0.0049(6) 0.0066(6) 0.0080(6)
F42 0.0221(7) 0.0291(8) 0.0179(7) 0.0020(6) 0.0056(6) 0.0074(6)
F43 0.0341(9) 0.0388(9) 0.0135(7) 0.0020(6) 0.0038(6) 0.0012(7)
F44 0.0331(9) 0.0395(9) 0.0218(8) 0.0095(7) -0.0107(6) 0.0028(7)
F45 0.0241(8) 0.0307(8) 0.0387(9) 0.0050(7) -0.0055(7) 0.0112(7)
F46 0.0238(7) 0.0221(7) 0.0243(7) 0.0001(6) 0.0041(6) 0.0083(6)
F52 0.0260(8) 0.0174(7) 0.0313(8) 0.0006(6) 0.0072(6) 0.0082(6)
F53 0.0223(8) 0.0289(8) 0.0481(10) 0.0043(7) 0.0140(7) 0.0029(6)
F54 0.0300(8) 0.0173(7) 0.0458(10) 0.0048(7) 0.0091(7) -0.0046(6)
F55 0.0320(8) 0.0121(6) 0.0311(8) 0.0019(6) 0.0000(6) 0.0055(6)
F56 0.0213(7) 0.0170(7) 0.0278(8) 0.0031(6) 0.0047(6) 0.0074(6)

loop_
_atom_type_symbol
_atom_type_description
_atom_type_scat_dispersion_real
_atom_type_scat_dispersion_imag
_atom_type_scat_source
C C 0.0033 0.0016 'International Tables Vol C Tables 4.2.6.8 and 6.1.1.4'
H H 0.0000 0.0000 'International Tables Vol C Tables 4.2.6.8 and 6.1.1.4'
N N 0.0061 0.0033 'International Tables Vol C Tables 4.2.6.8 and 6.1.1.4'
O O 0.0106 0.0060 'International Tables Vol C Tables 4.2.6.8 and 6.1.1.4'
F F 0.0171 0.0103 'International Tables Vol C Tables 4.2.6.8 and 6.1.1.4'
Pd Pd -0.9988 1.0072 'International Tables Vol C Tables 4.2.6.8 and 6.1.1.4'

loop_
_geom_angle_atom_site_label_1
_geom_angle_atom_site_label_2
_geom_angle_atom_site_label_3
_geom_angle
_geom_angle_site_symmetry_1
_geom_angle_site_symmetry_3
_geom_angle_publ_flag
C21 Pd1 C31 85.47(9) . . ?
C21 Pd1 N4 175.97(8) . . ?
C31 Pd1 N4 93.97(8) . . ?
C21 Pd1 N1 92.76(8) . . ?
C31 Pd1 N1 174.68(8) . . ?
N4 Pd1 N1 88.14(7) . . ?
C51 Pd2 C41 86.24(9) . . ?
C51 Pd2 N7 173.39(8) . . ?
C41 Pd2 N7 92.39(8) . . ?
C51 Pd2 N10 91.87(8) . . ?
C41 Pd2 N10 174.61(8) . . ?
N7 Pd2 N10 90.05(7) . . ?
C4 N1 C1 120.70(19) . . ?
C4 N1 Pd1 122.89(15) . . ?
C1 N1 Pd1 115.89(14) . . ?
C2 N3 C1 120.78(19) . . ?
C2 N3 C5 121.3(2) . . ?
C1 N3 C5 117.77(19) . . ?
C9 N4 C6 120.77(18) . . ?
C9 N4 Pd1 122.53(15) . . ?
C6 N4 Pd1 116.16(14) . . ?
C7 N6 C6 121.18(19) . . ?
C7 N6 C10 121.52(19) . . ?
C6 N6 C10 117.15(18) . . ?
C11 N7 C14 120.68(19) . . ?
C11 N7 Pd2 120.06(15) . . ?
C14 N7 Pd2 119.15(14) . . ?
C13 N9 C14 121.2(2) . . ?
C13 N9 C15 121.2(2) . . ?
C14 N9 C15 117.59(19) . . ?
C70 N10 C73 120.58(19) . . ?
C70 N10 Pd2 120.46(15) . . ?
C73 N10 Pd2 118.91(14) . . ?
C72 N12 C73 121.2(2) . . ?
C72 N12 C74 120.9(2) . . ?
C73 N12 C74 117.8(2) . . ?
O1 C1 N1 121.3(2) . . ?
O1 C1 N3 120.3(2) . . ?
N1 C1 N3 118.35(19) . . ?
C3 C2 N3 121.7(2) . . ?
C2 C3 C4 117.5(2) . . ?
N2 C4 N1 119.3(2) . . ?
N2 C4 C3 119.8(2) . . ?
N1 C4 C3 120.9(2) . . ?
O2 C6 N4 121.8(2) . . ?
O2 C6 N6 120.2(2) . . ?
N4 C6 N6 118.02(19) . . ?
C8 C7 N6 121.4(2) . . ?
C7 C8 C9 117.5(2) . . ?
N5 C9 N4 119.2(2) . . ?
N5 C9 C8 119.8(2) . . ?
N4 C9 C8 121.0(2) . . ?
N8 C11 N7 118.9(2) . . ?
N8 C11 C12 120.0(2) . . ?
N7 C11 C12 121.1(2) . . ?
C13 C12 C11 117.4(2) . . ?
C12 C13 N9 121.6(2) . . ?
O3 C14 N7 122.0(2) . . ?
O3 C14 N9 120.0(2) . . ?
N7 C14 N9 118.04(19) . . ?
C26 C21 C22 114.5(2) . . ?
C26 C21 Pd1 124.27(18) . . ?
C22 C21 Pd1 121.17(17) . . ?
F22 C22 C23 116.0(2) . . ?
F22 C22 C21 120.4(2) . . ?
C23 C22 C21 123.6(2) . . ?
F23 C23 C22 120.8(3) . . ?
F23 C23 C24 120.0(2) . . ?
C22 C23 C24 119.2(3) . . ?
F24 C24 C25 120.6(3) . . ?
F24 C24 C23 119.9(3) . . ?
C25 C24 C23 119.5(2) . . ?
F25 C25 C24 120.2(2) . . ?
F25 C25 C26 120.9(3) . . ?
C24 C25 C26 118.9(2) . . ?
F26 C26 C21 119.7(2) . . ?
F26 C26 C25 116.1(2) . . ?
C21 C26 C25 124.2(2) . . ?
C36 C31 C32 114.3(2) . . ?
C36 C31 Pd1 124.97(18) . . ?
C32 C31 Pd1 120.38(18) . . ?
F32 C32 C33 116.4(2) . . ?
F32 C32 C31 119.8(2) . . ?
C33 C32 C31 123.8(2) . . ?
F33 C33 C34 119.7(2) . . ?
F33 C33 C32 121.1(3) . . ?
C34 C33 C32 119.2(2) . . ?
F34 C34 C33 120.3(3) . . ?
F34 C34 C35 120.3(3) . . ?
C33 C34 C35 119.4(2) . . ?
F35 C35 C34 119.9(2) . . ?
F35 C35 C36 120.7(2) . . ?
C34 C35 C36 119.4(2) . . ?
F36 C36 C35 116.2(2) . . ?
F36 C36 C31 119.9(2) . . ?
C35 C36 C31 123.8(2) . . ?
C42 C41 C46 114.2(2) . . ?
C42 C41 Pd2 124.61(17) . . ?
C46 C41 Pd2 121.17(17) . . ?
F42 C42 C41 119.8(2) . . ?
F42 C42 C43 115.9(2) . . ?
C41 C42 C43 124.2(2) . . ?
F43 C43 C44 120.1(2) . . ?
F43 C43 C42 120.9(2) . . ?
C44 C43 C42 119.1(2) . . ?
F44 C44 C43 120.6(2) . . ?
F44 C44 C45 120.2(2) . . ?
C43 C44 C45 119.2(2) . . ?
F45 C45 C44 119.5(2) . . ?
F45 C45 C46 121.0(2) . . ?
C44 C45 C46 119.5(2) . . ?
F46 C46 C45 116.5(2) . . ?
F46 C46 C41 119.7(2) . . ?
C45 C46 C41 123.7(2) . . ?
C52 C51 C56 114.7(2) . . ?
C52 C51 Pd2 120.42(17) . . ?
C56 C51 Pd2 124.89(18) . . ?
F52 C52 C53 116.5(2) . . ?
F52 C52 C51 119.9(2) . . ?
C53 C52 C51 123.6(2) . . ?
F53 C53 C52 121.2(2) . . ?
F53 C53 C54 119.3(2) . . ?
C52 C53 C54 119.5(2) . . ?
F54 C54 C55 120.8(2) . . ?
F54 C54 C53 120.3(2) . . ?
C55 C54 C53 118.8(2) . . ?
F55 C55 C56 120.7(2) . . ?
F55 C55 C54 119.6(2) . . ?
C56 C55 C54 119.6(2) . . ?
F56 C56 C55 116.3(2) . . ?
F56 C56 C51 120.0(2) . . ?
C55 C56 C51 123.7(2) . . ?
N11 C70 N10 119.1(2) . . ?
N11 C70 C71 119.7(2) . . ?
N10 C70 C71 121.2(2) . . ?
C72 C71 C70 117.2(2) . . ?
C71 C72 N12 121.6(2) . . ?
O4 C73 N10 122.2(2) . . ?
O4 C73 N12 119.7(2) . . ?
N10 C73 N12 118.11(19) . . ?
O01' C101 O01 35.1(3) . . ?
O01' C101 C02' 132.2(6) . . ?
O01 C101 C02' 97.8(5) . . ?
O01' C101 C03 92.4(5) . . ?
O01 C101 C03 127.3(5) . . ?
C02' C101 C03 134.8(6) . . ?
O01' C101 C02 150.6(5) . . ?
O01 C101 C02 115.6(4) . . ?
C02' C101 C02 18.9(5) . . ?
C03 C101 C02 117.0(5) . . ?
O01' C101 C03' 114.8(5) . . ?
O01 C101 C03' 149.3(5) . . ?
C02' C101 C03' 112.8(6) . . ?
C03 C101 C03' 22.4(4) . . ?
C02 C101 C03' 94.6(5) . . ?
O07 C05 C06 123.5(7) . . ?
O07 C05 C04 121.5(7) . . ?
C06 C05 C04 114.7(6) . . ?
O07' C05' C04' 121.1(7) . . ?
O07' C05' C06' 119.3(6) . . ?
C04' C05' C06' 119.2(7) . . ?

loop_
_geom_bond_atom_site_label_1
_geom_bond_atom_site_label_2
_geom_bond_distance
_geom_bond_site_symmetry_2
_geom_bond_publ_flag
Pd1 C21 1.998(2) . ?
Pd1 C31 2.005(2) . ?
Pd1 N4 2.1111(18) . ?
Pd1 N1 2.1187(18) . ?
Pd2 C51 2.002(2) . ?
Pd2 C41 2.003(2) . ?
Pd2 N7 2.1169(18) . ?
Pd2 N10 2.1171(19) . ?
N1 C4 1.346(3) . ?
N1 C1 1.370(3) . ?
N2 C4 1.329(3) . ?
N3 C2 1.362(3) . ?
N3 C1 1.386(3) . ?
N3 C5 1.470(3) . ?
N4 C9 1.345(3) . ?
N4 C6 1.373(3) . ?
N5 C9 1.328(3) . ?
N6 C7 1.361(3) . ?
N6 C6 1.383(3) . ?
N6 C10 1.468(3) . ?
N7 C11 1.349(3) . ?
N7 C14 1.370(3) . ?
N8 C11 1.321(3) . ?
N9 C13 1.363(3) . ?
N9 C14 1.391(3) . ?
N9 C15 1.464(3) . ?
N10 C70 1.348(3) . ?
N10 C73 1.372(3) . ?
N11 C70 1.324(3) . ?
N12 C72 1.363(3) . ?
N12 C73 1.386(3) . ?
N12 C74 1.471(3) . ?
O1 C1 1.231(3) . ?
O2 C6 1.229(3) . ?
O3 C14 1.229(3) . ?
O4 C73 1.232(3) . ?
C2 C3 1.341(3) . ?
C3 C4 1.423(3) . ?
C7 C8 1.345(3) . ?
C8 C9 1.422(3) . ?
C11 C12 1.426(3) . ?
C12 C13 1.342(3) . ?
C21 C26 1.380(3) . ?
C21 C22 1.385(3) . ?
C22 F22 1.355(3) . ?
C22 C23 1.383(3) . ?
C23 F23 1.339(3) . ?
C23 C24 1.385(4) . ?
C24 F24 1.340(3) . ?
C24 C25 1.374(4) . ?
C25 F25 1.346(3) . ?
C25 C26 1.387(3) . ?
C26 F26 1.360(3) . ?
C31 C36 1.382(3) . ?
C31 C32 1.387(3) . ?
C32 F32 1.356(3) . ?
C32 C33 1.383(4) . ?
C33 F33 1.342(3) . ?
C33 C34 1.374(4) . ?
C34 F34 1.352(3) . ?
C34 C35 1.375(4) . ?
C35 F35 1.354(3) . ?
C35 C36 1.379(3) . ?
C36 F36 1.361(3) . ?
C41 C42 1.384(3) . ?
C41 C46 1.388(3) . ?
C42 F42 1.362(3) . ?
C42 C43 1.384(3) . ?
C43 F43 1.345(3) . ?
C43 C44 1.379(4) . ?
C44 F44 1.345(3) . ?
C44 C45 1.382(4) . ?
C45 F45 1.343(3) . ?
C45 C46 1.382(3) . ?
C46 F46 1.356(3) . ?
C51 C52 1.380(3) . ?
C51 C56 1.389(3) . ?
C52 F52 1.360(3) . ?
C52 C53 1.381(3) . ?
C53 F53 1.346(3) . ?
C53 C54 1.385(4) . ?
C54 F54 1.337(3) . ?
C54 C55 1.378(4) . ?
C55 F55 1.347(3) . ?
C55 C56 1.374(3) . ?
C56 F56 1.361(3) . ?
C70 C71 1.428(3) . ?
C71 C72 1.343(4) . ?
C101 O01' 1.196(7) . ?
C101 O01 1.238(6) . ?
C101 C02' 1.389(11) . ?
C101 C03 1.394(7) . ?
C101 C02 1.577(8) . ?
C101 C03' 1.648(10) . ?
O07 C05 1.220(8) . ?
C04 C05 1.543(9) . ?
C05 C06 1.458(10) . ?
O07' C05' 1.198(7) . ?
C04' C05' 1.451(9) . ?
C05' C06' 1.487(9) . ?

loop_
_geom_hbond_atom_site_label_D
_geom_hbond_atom_site_label_H
_geom_hbond_atom_site_label_A
_geom_hbond_distance_DH
_geom_hbond_distance_HA
_geom_hbond_distance_DA
_geom_hbond_angle_DHA
_geom_hbond_site_symmetry_A
N2 H0B O2 0.80(3) 2.09(3) 2.861(3) 162(3) 2_657
N5 H50A O4 0.85(3) 2.09(3) 2.895(3) 157(3) 1_545
N8 H80A O1 0.82(3) 1.96(3) 2.776(3) 172(3) 1_565
N11 H11A O3 0.83(3) 2.03(3) 2.821(3) 160(3) 2_766
